data_7132999
loop_
_publ_author_name
'Das, Animesh'
'Maji, Biplab'

_publ_section_title
;
 Substrate-controlled divergent remote C-H and N-H polyfluoroarylation of
 2-aminopyrimidines with polyfluoroarenes <i>via</i> Pd(II)/Pd(0)
 catalysis.
;
_journal_issue 43
_journal_name_full 'Chemical communications (Cambridge, England)'
_journal_page_first 5630
_journal_page_last 5633
_journal_paper_doi 10.1039/d4cc01518e
_journal_volume 60
_journal_year 2024
_chemical_formula_moiety 'C15 H14 F5 N3'
_chemical_formula_sum 'C15 H14 F5 N3'
_chemical_formula_weight 331.29
_space_group_crystal_system monoclinic
_space_group_IT_number 14
_space_group_name_Hall '-P 2ybc'
_space_group_name_H-M_alt 'P 1 21/c 1'
_atom_sites_solution_hydrogens geom
_atom_sites_solution_primary dual
_audit_creation_date 2023-11-29
_audit_creation_method
;
Olex2 1.3-ac4
(compiled 2019.04.23 svn.r3594 for Rigaku Oxford Diffraction, GUI svn.r5739)
;
_audit_update_record
;
2024-01-22 deposited with the CCDC.	2024-05-01 downloaded from the CCDC.
;
_cell_angle_alpha 90
_cell_angle_beta 108.511(3)
_cell_angle_gamma 90
_cell_formula_units_Z 4
_cell_length_a 12.4951(3)
_cell_length_b 7.6806(2)
_cell_length_c 16.1712(5)
_cell_measurement_reflns_used 10122
_cell_measurement_temperature 100.4(9)
_cell_measurement_theta_max 67.9940
_cell_measurement_theta_min 3.7320
_cell_volume 1471.65(7)
_computing_cell_refinement 'CrysAlisPro 1.171.42.49 (Rigaku OD, 2022)'
_computing_data_collection 'CrysAlisPro 1.171.42.49 (Rigaku OD, 2022)'
_computing_data_reduction 'CrysAlisPro 1.171.42.49 (Rigaku OD, 2022)'
_computing_molecular_graphics 'Olex2 (Dolomanov et al., 2009)'
_computing_publication_material 'Olex2 (Dolomanov et al., 2009)'
_computing_structure_refinement 'ShelXL (Sheldrick, 2015)'
_computing_structure_solution 'ShelXT (Sheldrick, 2015)'
_diffrn_ambient_environment N~2~
_diffrn_ambient_temperature 100.4(9)
_diffrn_detector 'Hybrid Pixel Array Detector'
_diffrn_detector_area_resol_mean 10.0000
_diffrn_detector_type HyPix3000
_diffrn_measured_fraction_theta_full 0.999
_diffrn_measured_fraction_theta_max 0.996
_diffrn_measurement_details
;
List of Runs (angles in degrees, time in seconds):

  # Type    Start    End  Width  t~exp~   \w     \q     \k     \f   Frames
#--------------------------------------------------------------------------
  1  \w    -72.00  30.00   0.50    0.30    --  -40.58  89.00 -22.00  204
  2  \w    -21.00  72.00   0.50    0.30    --   40.58 -89.00-138.00  186
  3  \w   -153.00 -78.00   0.50    1.50    --  -82.50 -89.00-138.00  150
  4  \w    -81.00 -12.00   0.50    1.50    --  -82.50  89.00 -22.00  138
  5  \w     26.00 106.00   0.50    1.50    --   96.35 -89.00-138.00  160
  6  \w    -96.00 -19.00   0.50    0.30    --  -40.58 138.00-180.00  154
  7  \w    -24.00  35.00   0.50    0.30    --  -40.58  12.00 120.00  118
  8  \w    -31.00  30.00   0.50    0.30    --  -40.58  25.00 -90.00  122
  9  \w    -25.00  43.00   0.50    0.30    --   40.58 -38.00 -60.00  136
 10  \w     22.00 107.00   0.50    0.30    --   40.58  50.00  60.00  170
 11  \w    -35.00  24.00   0.50    0.30    --   40.58 -12.00  90.00  118
 12  \w    -29.00  31.00   0.50    0.30    --   40.58 -25.00-120.00  120
 13  \w   -151.00 -61.00   0.50    1.50    --  -82.50 -59.00 150.00  180
 14  \w    -47.00 -15.00   0.50    1.50    --  -82.50  42.00 -90.00   64
 15  \w    -47.00 -15.00   0.50    1.50    --  -82.50  42.00-180.00   64
 16  \w   -156.00 -83.00   0.50    1.50    --  -82.50 -96.00  30.00  146
 17  \w    -47.00 -15.00   0.50    1.50    --  -82.50  42.00 150.00   64
 18  \w     30.00  57.00   0.50    1.50    --   96.35 -50.00  90.00   54
 19  \w     29.00  83.00   0.50    1.50    --   96.35 -68.00-120.00  108
 20  \w     30.00  57.00   0.50    1.50    --   96.35 -50.00 120.00   54
 21  \w     44.00 127.00   0.50    1.50    --   96.35-145.00-120.00  166
 22  \w     28.00  68.00   0.50    1.50    --   96.35 -59.00  30.00   80
 23  \w     30.00  57.00   0.50    1.50    --   96.35 -50.00  30.00   54
 24  \w    105.00 170.00   0.50    1.50    --   96.35  96.00   0.00  130
 25  \w     44.00 127.00   0.50    1.50    --   96.35-145.00  60.00  166
 26  \w     81.00 167.00   0.50    1.50    --   96.35  25.00 -60.00  172
 27  \w     44.00 127.00   0.50    1.50    --   96.35-145.00  90.00  166
 28  \w     33.00 110.00   0.50    1.50    --   96.35-117.00  90.00  154
 29  \w     28.00 105.00   0.50    1.50    --   96.35 -77.00 -90.00  154
 30  \w     30.00  57.00   0.50    1.50    --   96.35 -50.00 -60.00   54
 31  \w     29.00  83.00   0.50    1.50    --   96.35 -68.00  90.00  108
 32  \w    100.00 167.00   0.50    1.50    --   96.35  89.00 -22.00  134
 33  \w   -109.00 -14.00   0.50    0.30    --  -40.58 -77.00  60.00  190
 34  \w   -109.00 -14.00   0.50    0.30    --  -40.58 -77.00 120.00  190
 35  \w   -108.00 -17.00   0.50    0.30    --  -40.58 -64.00-120.00  182
 36  \w   -109.00 -14.00   0.50    0.30    --  -40.58 -77.00-180.00  190
 37  \w   -109.00 -14.00   0.50    0.30    --  -40.58 -77.00 -30.00  190
 38  \w    -25.00  43.00   0.50    0.30    --   40.58 -38.00   0.00  136
 39  \w     14.00 109.00   0.50    0.30    --   40.58  77.00  60.00  190
 40  \w     22.00 107.00   0.50    0.30    --   40.58  50.00   0.00  170
 41  \w     18.00 108.00   0.50    0.30    --   40.58  64.00-150.00  180
 42  \w     14.00 109.00   0.50    0.30    --   40.58  77.00 -90.00  190
 43  \w   -151.00 -72.00   0.50    1.50    --  -82.50 -77.00 -90.00  158
 44  \w     77.00 163.00   0.50    1.50    --   96.35  50.00-180.00  172
 45  \w     72.00 164.00   0.50    1.50    --   96.35  68.00  90.00  184
 46  \w     75.00 165.00   0.50    1.50    --   96.35  59.00 -30.00  180
 47  \w     83.00 164.00   0.50    1.50    --   96.35  33.00-120.00  162
 48  \w     80.00 164.00   0.50    1.50    --   96.35  42.00  60.00  168
 49  \w     70.00 165.00   0.50    1.50    --   96.35  77.00 120.00  190
;
_diffrn_measurement_device 'four-circle diffractometer'
_diffrn_measurement_device_type 'XtaLAB Synergy, Dualflex, HyPix3000'
_diffrn_measurement_method '\w scans'
_diffrn_orient_matrix_type 'CrysAlisPro convention (1999,Acta A55,543-557)'
_diffrn_orient_matrix_UB_11 0.1245792000
_diffrn_orient_matrix_UB_12 0.0314184000
_diffrn_orient_matrix_UB_13 0.0533557000
_diffrn_orient_matrix_UB_21 0.0045820000
_diffrn_orient_matrix_UB_22 -0.1792434000
_diffrn_orient_matrix_UB_23 0.0437665000
_diffrn_orient_matrix_UB_31 0.0367369000
_diffrn_orient_matrix_UB_32 -0.0845139000
_diffrn_orient_matrix_UB_33 -0.0730836000
_diffrn_radiation_monochromator mirror
_diffrn_radiation_probe x-ray
_diffrn_radiation_type 'Cu K\a'
_diffrn_radiation_wavelength 1.54184
_diffrn_reflns_av_R_equivalents 0.0663
_diffrn_reflns_av_unetI/netI 0.0353
_diffrn_reflns_Laue_measured_fraction_full 0.999
_diffrn_reflns_Laue_measured_fraction_max 0.996
_diffrn_reflns_limit_h_max 15
_diffrn_reflns_limit_h_min -14
_diffrn_reflns_limit_k_max 9
_diffrn_reflns_limit_k_min -9
_diffrn_reflns_limit_l_max 17
_diffrn_reflns_limit_l_min -19
_diffrn_reflns_number 16716
_diffrn_reflns_point_group_measured_fraction_full 0.999
_diffrn_reflns_point_group_measured_fraction_max 0.996
_diffrn_reflns_theta_full 67.684
_diffrn_reflns_theta_max 68.072
_diffrn_reflns_theta_min 3.731
_diffrn_source 'micro-focus sealed X-ray tube'
_diffrn_source_type 'PhotonJet (Cu) X-ray Source'
_exptl_absorpt_coefficient_mu 1.187
_exptl_absorpt_correction_T_max 1.00000
_exptl_absorpt_correction_T_min 0.65658
_exptl_absorpt_correction_type multi-scan
_exptl_absorpt_process_details
;
CrysAlisPro 1.171.42.49 (Rigaku Oxford Diffraction, 2022)
Empirical absorption correction using spherical harmonics,
implemented in SCALE3 ABSPACK scaling algorithm.
;
_exptl_crystal_density_diffrn 1.495
_exptl_crystal_description plate
_exptl_crystal_F_000 680
_exptl_crystal_size_max 0.2
_exptl_crystal_size_mid 0.07
_exptl_crystal_size_min 0.01
_refine_diff_density_max 0.319
_refine_diff_density_min -0.225
_refine_diff_density_rms 0.061
_refine_ls_extinction_method none
_refine_ls_goodness_of_fit_ref 1.054
_refine_ls_hydrogen_treatment constr
_refine_ls_matrix_type full
_refine_ls_number_parameters 210
_refine_ls_number_reflns 2682
_refine_ls_number_restraints 0
_refine_ls_restrained_S_all 1.054
_refine_ls_R_factor_all 0.0504
_refine_ls_R_factor_gt 0.0446
_refine_ls_shift/su_max 0.001
_refine_ls_shift/su_mean 0.000
_refine_ls_structure_factor_coef Fsqd
_refine_ls_weighting_details 'w=1/[\s^2^(Fo^2^)+(0.0781P)^2^+0.4736P] where P=(Fo^2^+2Fc^2^)/3'
_refine_ls_weighting_scheme calc
_refine_ls_wR_factor_gt 0.1260
_refine_ls_wR_factor_ref 0.1326
_reflns_Friedel_coverage 0.000
_reflns_number_gt 2323
_reflns_number_total 2682
_reflns_threshold_expression 'I > 2\s(I)'
_cod_data_source_file d4cc01518e2.cif
_cod_data_source_block ada_ab_272_auto_1
_cod_depositor_comments 'Adding full bibliography for 7132998--7132999.cif.'
_cod_database_code 7132999
_shelx_shelxl_version_number 2018/3
_chemical_oxdiff_formula 'C H N F'
_chemical_oxdiff_usercomment 100K
_shelx_space_group_comment
;
The symmetry employed for this shelxl refinement is uniquely defined
by the following loop, which should always be used as a source of
symmetry information in preference to the above space-group names.
They are only intended as comments.
;
_shelx_estimated_absorpt_t_max 0.988
_shelx_estimated_absorpt_t_min 0.797
_reflns_odcompleteness_completeness 99.96
_reflns_odcompleteness_iscentric 1
_reflns_odcompleteness_theta 66.97
_olex2_refinement_description
;
1. Fixed Uiso
 At 1.2 times of:
  All C(H) groups, All C(H,H) groups, All N(H) groups
 At 1.5 times of:
  All C(H,H,H) groups
2.a Ternary CH refined with riding coordinates:
 C11(H11)
2.b Secondary CH2 refined with riding coordinates:
 C14(H14a,H14b), C12(H12a,H12b)
2.c Aromatic/amide H refined with riding coordinates:
 N3(H3), C9(H9), C8(H8)
2.d Idealised Me refined as rotating group:
 C15(H15a,H15b,H15c), C13(H13a,H13b,H13c)
;
_olex2_submission_special_instructions 'No special instructions were received'
_oxdiff_exptl_absorpt_empirical_details
;
Empirical correction (ABSPACK) includes:
- Absorption correction using spherical harmonics
- Frame scaling
;
_oxdiff_exptl_absorpt_empirical_full_max 1.475
_oxdiff_exptl_absorpt_empirical_full_min 0.625

loop_
_space_group_symop_operation_xyz
'x, y, z'
'-x, y+1/2, -z+1/2'
'-x, -y, -z'
'x, -y-1/2, z-1/2'

loop_
_atom_site_label
_atom_site_type_symbol
_atom_site_fract_x
_atom_site_fract_y
_atom_site_fract_z
_atom_site_U_iso_or_equiv
_atom_site_adp_type
_atom_site_occupancy
_atom_site_site_symmetry_order
_atom_site_calc_flag
_atom_site_refinement_flags_posn
_atom_site_refinement_flags_adp
_atom_site_refinement_flags_occupancy
_atom_site_disorder_assembly
_atom_site_disorder_group
F1 F 0.56673(9) 0.18624(13) 0.66567(7) 0.0352(3) Uani 1 1 d . . . . .
F5 F 0.84840(9) 0.62330(14) 0.74238(7) 0.0365(3) Uani 1 1 d . . . . .
F4 F 1.00209(9) 0.38176(16) 0.81991(8) 0.0438(3) Uani 1 1 d . . . . .
F2 F 0.72121(11) -0.05098(14) 0.74605(8) 0.0455(3) Uani 1 1 d . . . . .
F3 F 0.94054(11) 0.04244(16) 0.82144(8) 0.0475(3) Uani 1 1 d . . . . .
N3 N 0.37951(12) 0.90449(19) 0.53955(10) 0.0288(4) Uani 1 1 d . . . . .
H3 H 0.399618 0.990142 0.511472 0.035 Uiso 1 1 calc R . . . .
N2 N 0.55848(12) 0.79514(19) 0.56492(10) 0.0289(3) Uani 1 1 d . . . . .
N1 N 0.43099(12) 0.66940(19) 0.63290(10) 0.0306(4) Uani 1 1 d . . . . .
C10 C 0.45766(14) 0.7865(2) 0.57995(11) 0.0273(4) Uani 1 1 d . . . . .
C6 C 0.70122(15) 0.4149(2) 0.70081(11) 0.0271(4) Uani 1 1 d . . . . .
C1 C 0.67353(15) 0.2397(2) 0.70394(11) 0.0290(4) Uani 1 1 d . . . . .
C7 C 0.61507(15) 0.5470(2) 0.65849(11) 0.0275(4) Uani 1 1 d . . . . .
C5 C 0.81431(15) 0.4569(2) 0.74036(12) 0.0298(4) Uani 1 1 d . . . . .
C9 C 0.63351(15) 0.6750(2) 0.60371(12) 0.0291(4) Uani 1 1 d . . . . .
H9 H 0.704316 0.676256 0.593529 0.035 Uiso 1 1 calc R . . . .
C8 C 0.50985(15) 0.5529(2) 0.67098(12) 0.0294(4) Uani 1 1 d . . . . .
H8 H 0.493630 0.469311 0.708650 0.035 Uiso 1 1 calc R . . . .
C11 C 0.26295(14) 0.8983(2) 0.53968(12) 0.0275(4) Uani 1 1 d . . . . .
H11 H 0.263299 0.869665 0.600079 0.033 Uiso 1 1 calc R . . . .
C2 C 0.75231(17) 0.1150(2) 0.74411(12) 0.0327(4) Uani 1 1 d . . . . .
C4 C 0.89471(15) 0.3342(3) 0.78049(12) 0.0327(4) Uani 1 1 d . . . . .
C3 C 0.86334(17) 0.1624(3) 0.78186(12) 0.0352(5) Uani 1 1 d . . . . .
C14 C 0.20961(15) 1.0773(2) 0.51563(13) 0.0334(4) Uani 1 1 d . . . . .
H14A H 0.210757 1.107735 0.456422 0.040 Uiso 1 1 calc R . . . .
H14B H 0.129654 1.071120 0.513532 0.040 Uiso 1 1 calc R . . . .
C12 C 0.19835(16) 0.7548(2) 0.47813(13) 0.0342(4) Uani 1 1 d . . . . .
H12A H 0.195889 0.784096 0.417933 0.041 Uiso 1 1 calc R . . . .
H12B H 0.240335 0.644090 0.494288 0.041 Uiso 1 1 calc R . . . .
C15 C 0.26749(19) 1.2217(2) 0.57803(14) 0.0414(5) Uani 1 1 d . . . . .
H15A H 0.224921 1.330186 0.561082 0.062 Uiso 1 1 calc GR . . . .
H15B H 0.344334 1.237781 0.575816 0.062 Uiso 1 1 calc GR . . . .
H15C H 0.270563 1.190113 0.637464 0.062 Uiso 1 1 calc GR . . . .
C13 C 0.07861(18) 0.7278(3) 0.47934(15) 0.0493(6) Uani 1 1 d . . . . .
H13A H 0.048853 0.618473 0.449610 0.074 Uiso 1 1 calc GR . . . .
H13B H 0.031169 0.824862 0.449339 0.074 Uiso 1 1 calc GR . . . .
H13C H 0.078446 0.722434 0.539847 0.074 Uiso 1 1 calc GR . . . .

loop_
_atom_site_aniso_label
_atom_site_aniso_U_11
_atom_site_aniso_U_22
_atom_site_aniso_U_33
_atom_site_aniso_U_23
_atom_site_aniso_U_13
_atom_site_aniso_U_12
F1 0.0446(6) 0.0238(5) 0.0361(6) 0.0013(4) 0.0115(5) -0.0027(4)
F5 0.0380(6) 0.0271(6) 0.0454(7) 0.0016(5) 0.0143(5) -0.0010(4)
F4 0.0366(6) 0.0517(7) 0.0407(7) 0.0047(5) 0.0088(5) 0.0071(5)
F2 0.0720(8) 0.0198(6) 0.0437(7) 0.0058(5) 0.0168(6) 0.0057(5)
F3 0.0607(8) 0.0406(7) 0.0392(7) 0.0121(5) 0.0131(6) 0.0266(6)
N3 0.0319(8) 0.0211(7) 0.0361(8) 0.0072(6) 0.0147(6) 0.0020(6)
N2 0.0330(8) 0.0228(7) 0.0338(8) 0.0049(6) 0.0145(6) 0.0036(6)
N1 0.0359(8) 0.0231(8) 0.0363(9) 0.0052(6) 0.0165(7) 0.0033(6)
C10 0.0337(9) 0.0203(8) 0.0295(9) 0.0013(7) 0.0123(7) 0.0005(7)
C6 0.0374(9) 0.0216(8) 0.0256(9) 0.0011(7) 0.0147(7) 0.0039(7)
C1 0.0375(10) 0.0254(9) 0.0269(9) 0.0004(7) 0.0141(7) 0.0018(7)
C7 0.0360(9) 0.0199(8) 0.0281(9) 0.0015(7) 0.0124(7) 0.0029(7)
C5 0.0382(10) 0.0249(9) 0.0300(9) 0.0016(7) 0.0162(8) 0.0034(7)
C9 0.0344(9) 0.0242(9) 0.0321(9) 0.0025(7) 0.0153(7) 0.0025(7)
C8 0.0390(10) 0.0208(8) 0.0311(9) 0.0046(7) 0.0150(8) 0.0020(7)
C11 0.0327(9) 0.0236(9) 0.0280(9) 0.0015(7) 0.0121(7) -0.0001(7)
C2 0.0529(12) 0.0200(9) 0.0285(9) 0.0029(7) 0.0175(8) 0.0061(8)
C4 0.0333(9) 0.0371(10) 0.0279(9) 0.0023(7) 0.0101(7) 0.0066(8)
C3 0.0479(11) 0.0309(10) 0.0279(9) 0.0063(7) 0.0136(8) 0.0172(8)
C14 0.0316(9) 0.0279(9) 0.0429(11) 0.0072(8) 0.0152(8) 0.0047(7)
C12 0.0419(10) 0.0304(10) 0.0319(10) -0.0034(8) 0.0139(8) -0.0039(8)
C15 0.0598(13) 0.0236(9) 0.0482(12) 0.0000(8) 0.0274(10) 0.0036(9)
C13 0.0482(12) 0.0571(14) 0.0447(12) -0.0163(10) 0.0179(10) -0.0219(10)

loop_
_atom_type_symbol
_atom_type_description
_atom_type_scat_dispersion_real
_atom_type_scat_dispersion_imag
_atom_type_scat_source
C C 0.0181 0.0091 'International Tables Vol C Tables 4.2.6.8 and 6.1.1.4'
H H 0.0000 0.0000 'International Tables Vol C Tables 4.2.6.8 and 6.1.1.4'
F F 0.0727 0.0534 'International Tables Vol C Tables 4.2.6.8 and 6.1.1.4'
N N 0.0311 0.0180 'International Tables Vol C Tables 4.2.6.8 and 6.1.1.4'

loop_
_geom_angle_atom_site_label_1
_geom_angle_atom_site_label_2
_geom_angle_atom_site_label_3
_geom_angle
_geom_angle_site_symmetry_1
_geom_angle_site_symmetry_3
_geom_angle_publ_flag
C10 N3 C11 123.43(15) . . ?
C9 N2 C10 116.03(15) . . ?
C8 N1 C10 116.43(15) . . ?
N3 C10 N2 116.95(15) . . ?
N3 C10 N1 118.02(16) . . ?
N1 C10 N2 125.03(16) . . ?
C1 C6 C7 121.74(16) . . ?
C5 C6 C1 115.74(16) . . ?
C5 C6 C7 122.52(16) . . ?
F1 C1 C6 119.98(16) . . ?
F1 C1 C2 117.40(16) . . ?
C2 C1 C6 122.62(17) . . ?
C9 C7 C6 122.41(16) . . ?
C9 C7 C8 115.12(16) . . ?
C8 C7 C6 122.47(15) . . ?
F5 C5 C6 119.94(15) . . ?
F5 C5 C4 117.39(16) . . ?
C4 C5 C6 122.65(17) . . ?
N2 C9 C7 124.01(16) . . ?
N1 C8 C7 123.35(16) . . ?
N3 C11 C14 109.07(14) . . ?
N3 C11 C12 110.06(15) . . ?
C14 C11 C12 112.69(15) . . ?
F2 C2 C1 120.29(18) . . ?
F2 C2 C3 120.11(16) . . ?
C3 C2 C1 119.60(17) . . ?
F4 C4 C5 120.45(18) . . ?
F4 C4 C3 119.99(17) . . ?
C3 C4 C5 119.53(18) . . ?
F3 C3 C2 120.12(18) . . ?
F3 C3 C4 120.02(18) . . ?
C2 C3 C4 119.85(17) . . ?
C15 C14 C11 114.30(15) . . ?
C13 C12 C11 114.13(16) . . ?

loop_
_geom_bond_atom_site_label_1
_geom_bond_atom_site_label_2
_geom_bond_distance
_geom_bond_site_symmetry_2
_geom_bond_publ_flag
F1 C1 1.345(2) . ?
F5 C5 1.344(2) . ?
F4 C4 1.340(2) . ?
F2 C2 1.336(2) . ?
F3 C3 1.340(2) . ?
N3 C10 1.340(2) . ?
N3 C11 1.458(2) . ?
N2 C10 1.358(2) . ?
N2 C9 1.323(2) . ?
N1 C10 1.354(2) . ?
N1 C8 1.329(2) . ?
C6 C1 1.394(2) . ?
C6 C7 1.479(2) . ?
C6 C5 1.391(3) . ?
C1 C2 1.379(3) . ?
C7 C9 1.391(2) . ?
C7 C8 1.393(3) . ?
C5 C4 1.380(3) . ?
C11 C14 1.523(2) . ?
C11 C12 1.532(2) . ?
C2 C3 1.375(3) . ?
C4 C3 1.379(3) . ?
C14 C15 1.519(3) . ?
C12 C13 1.517(3) . ?
